data_4314463
loop_
_publ_author_name
'William J. Evans'
'Elizabeth Montalvo'
'Joseph W. Ziller'
'Antonio G. DiPasquale'
'Arnold L. Rheingold'

_publ_section_title
;
 Uranium Metallocene Complexes of the
 1,3,4,6,7,8-Hexahydro-2H-pyrimido[1,2-a]pyrimidinato Ligand, (hpp)-
;
_journal_name_full 'Inorganic Chemistry'
_journal_page_first 222
_journal_page_last 228
_journal_paper_doi 10.1021/ic901790t
_journal_volume 49
_journal_year 2010
_chemical_formula_sum 'C30 H51 N4 Si U'
_chemical_formula_weight 733.87
_chemical_name_systematic
; 
 ? 
;
_space_group_IT_number 19
_symmetry_cell_setting orthorhombic
_symmetry_space_group_name_Hall 'P 2ac 2ab'
_symmetry_space_group_name_H-M 'P 21 21 21'
_atom_sites_solution_hydrogens mixed
_atom_sites_solution_primary direct
_atom_sites_solution_secondary difmap
_audit_creation_method SHELXTL
_cell_angle_alpha 90.00
_cell_angle_beta 90.00
_cell_angle_gamma 90.00
_cell_formula_units_Z 4
_cell_length_a 10.7804(7)
_cell_length_b 15.5317(11)
_cell_length_c 17.9557(12)
_cell_measurement_reflns_used 9332
_cell_measurement_temperature 143(2)
_cell_measurement_theta_max 30.69
_cell_measurement_theta_min 3.95
_cell_volume 3006.5(4)
_computing_cell_refinement 'Bruker SMART APEX2/SAINT'
_computing_data_collection 'Bruker SMART APEX2'
_computing_data_reduction 'Bruker SAINT'
_computing_molecular_graphics 'Bruker SHELXTL'
_computing_publication_material 'Bruker SHELXTL'
_computing_structure_refinement 'Bruker SHELXTL'
_computing_structure_solution 'Bruker SHELXTL'
_diffrn_ambient_temperature 143(2)
_diffrn_measured_fraction_theta_full 0.965
_diffrn_measured_fraction_theta_max 0.965
_diffrn_measurement_device_type 'Bruker SMART APEX II CCD'
_diffrn_measurement_method 'phi and omega'
_diffrn_radiation_monochromator graphite
_diffrn_radiation_source 'fine-focus sealed tube'
_diffrn_radiation_type MoK\a
_diffrn_radiation_wavelength 0.71073
_diffrn_reflns_av_R_equivalents 0.0226
_diffrn_reflns_av_sigmaI/netI 0.0183
_diffrn_reflns_limit_h_max 15
_diffrn_reflns_limit_h_min -15
_diffrn_reflns_limit_k_max 21
_diffrn_reflns_limit_k_min -22
_diffrn_reflns_limit_l_max 25
_diffrn_reflns_limit_l_min -25
_diffrn_reflns_number 41132
_diffrn_reflns_theta_full 30.99
_diffrn_reflns_theta_max 30.99
_diffrn_reflns_theta_min 3.89
_exptl_absorpt_coefficient_mu 5.464
_exptl_absorpt_correction_T_max 0.4233
_exptl_absorpt_correction_T_min 0.3201
_exptl_absorpt_correction_type multi-scan
_exptl_absorpt_process_details 'Bruker SADABS'
_exptl_crystal_colour purple
_exptl_crystal_density_diffrn 1.621
_exptl_crystal_density_meas ?
_exptl_crystal_density_method 'not measured'
_exptl_crystal_description prism
_exptl_crystal_F_000 1460
_exptl_crystal_size_max 0.27
_exptl_crystal_size_mid 0.25
_exptl_crystal_size_min 0.19
_refine_diff_density_max 1.506
_refine_diff_density_min -0.613
_refine_diff_density_rms 0.090
_refine_ls_abs_structure_details 'Flack H D (1983), Acta Cryst. A39, 876-881'
_refine_ls_abs_structure_Flack -0.008(3)
_refine_ls_extinction_method none
_refine_ls_goodness_of_fit_ref 1.070
_refine_ls_hydrogen_treatment mixed
_refine_ls_matrix_type full
_refine_ls_number_parameters 386
_refine_ls_number_reflns 9118
_refine_ls_number_restraints 0
_refine_ls_restrained_S_all 1.070
_refine_ls_R_factor_all 0.0185
_refine_ls_R_factor_gt 0.0174
_refine_ls_shift/su_max 0.005
_refine_ls_shift/su_mean 0.000
_refine_ls_structure_factor_coef Fsqd
_refine_ls_weighting_details 'calc w=1/[\s^2^(Fo^2^)+(0.0269P)^2^+0.5188P] where P=(Fo^2^+2Fc^2^)/3'
_refine_ls_weighting_scheme calc
_refine_ls_wR_factor_gt 0.0420
_refine_ls_wR_factor_ref 0.0423
_reflns_number_gt 8878
_reflns_number_total 9118
_reflns_threshold_expression >2sigma(I)
_cod_data_source_file ic901790t_si_002_3.cif
_cod_data_source_block em23
_cod_depositor_comments
;
The following automatic conversions were performed:

'_symmetry_cell_setting' value 'Orthorhombic' changed to
'orthorhombic' according to the built-in table from CIF Core
dictionary named 'cif_core.dic' version 2.4.1 from 2010-06-29.

Automatic conversion script
Id: cif_fix_values 1646 2011-03-28 12:23:43Z adriana 

The following automatic conversions were performed:

'_exptl_crystal_density_meas' value 'none' was changed to '?' - the
value is perceived as not measured.

Automatic conversion script
Id: cif_fix_values 3008 2015-01-20 13:52:24Z robertas 

The following automatic conversions were performed:

'_atom_sites_solution_hydrogens' value 'difmap & geom' was changed to
'mixed'.

Automatic conversion script
Id: cif_fix_values 6452 2018-10-05 10:23:21Z andrius 
;
_cod_database_code 4314463

loop_
_symmetry_equiv_pos_as_xyz
'x, y, z'
'-x+1/2, -y, z+1/2'
'-x, y+1/2, -z+1/2'
'x+1/2, -y+1/2, -z'

loop_
_atom_site_label
_atom_site_type_symbol
_atom_site_fract_x
_atom_site_fract_y
_atom_site_fract_z
_atom_site_U_iso_or_equiv
_atom_site_adp_type
_atom_site_occupancy
_atom_site_symmetry_multiplicity
_atom_site_calc_flag
_atom_site_refinement_flags
_atom_site_disorder_assembly
_atom_site_disorder_group
U1 U 0.437834(7) 0.982515(5) 0.929400(4) 0.01163(2) Uani 1 1 d . . .
Si1 Si 0.20006(6) 1.15206(4) 0.90715(4) 0.01759(12) Uani 1 1 d . . .
N1 N 0.46497(17) 1.05974(13) 1.04030(11) 0.0165(4) Uani 1 1 d . . .
N2 N 0.60073(18) 0.95296(14) 1.02176(11) 0.0169(4) Uani 1 1 d . . .
N3 N 0.60438(18) 1.02483(15) 1.13884(11) 0.0196(4) Uani 1 1 d . . .
N4 N 0.30869(18) 1.07006(12) 0.91260(10) 0.0163(4) Uani 1 1 d . . .
C1 C 0.2483(2) 0.89776(15) 1.00097(13) 0.0172(4) Uani 1 1 d . . .
C2 C 0.2276(2) 0.88346(14) 0.92364(13) 0.0153(4) Uani 1 1 d . . .
C3 C 0.3204(2) 0.82537(14) 0.89799(12) 0.0164(4) Uani 1 1 d . . .
C4 C 0.3990(2) 0.80427(15) 0.95927(13) 0.0169(4) Uani 1 1 d . . .
C5 C 0.3532(2) 0.84886(16) 1.02252(13) 0.0176(4) Uani 1 1 d . . .
C6 C 0.1699(2) 0.94938(17) 1.05382(13) 0.0230(5) Uani 1 1 d . . .
H6A H 0.1605 0.9178 1.1007 0.035 Uiso 1 1 calc R . .
H6B H 0.0881 0.9592 1.0317 0.035 Uiso 1 1 calc R . .
H6C H 0.2101 1.0049 1.0635 0.035 Uiso 1 1 calc R . .
C7 C 0.1186(2) 0.91289(17) 0.87838(15) 0.0212(5) Uani 1 1 d . . .
H7A H 0.0623 0.8643 0.8701 0.032 Uiso 1 1 calc R . .
H7B H 0.1477 0.9349 0.8303 0.032 Uiso 1 1 calc R . .
H7C H 0.0747 0.9586 0.9052 0.032 Uiso 1 1 calc R . .
C8 C 0.3169(3) 0.78123(16) 0.82382(13) 0.0209(4) Uani 1 1 d . . .
H8A H 0.2539 0.7357 0.8247 0.031 Uiso 1 1 calc R . .
H8B H 0.3983 0.7559 0.8132 0.031 Uiso 1 1 calc R . .
H8C H 0.2962 0.8232 0.7850 0.031 Uiso 1 1 calc R . .
C9 C 0.4997(2) 0.73835(16) 0.95958(15) 0.0220(5) Uani 1 1 d . . .
H9A H 0.5754 0.7635 0.9805 0.033 Uiso 1 1 calc R . .
H9B H 0.5158 0.7192 0.9085 0.033 Uiso 1 1 calc R . .
H9C H 0.4741 0.6890 0.9900 0.033 Uiso 1 1 calc R . .
C10 C 0.3952(3) 0.83697(18) 1.10183(14) 0.0240(5) Uani 1 1 d . . .
H10A H 0.4690 0.8001 1.1029 0.036 Uiso 1 1 calc R . .
H10B H 0.3287 0.8099 1.1307 0.036 Uiso 1 1 calc R . .
H10C H 0.4153 0.8932 1.1235 0.036 Uiso 1 1 calc R . .
C11 C 0.5978(2) 1.08504(17) 0.84908(13) 0.0185(4) Uani 1 1 d . . .
C12 C 0.5073(2) 1.05854(16) 0.79609(13) 0.0171(4) Uani 1 1 d . . .
C13 C 0.5250(2) 0.96969(16) 0.78198(13) 0.0180(4) Uani 1 1 d . . .
C14 C 0.6277(2) 0.94153(17) 0.82577(14) 0.0198(5) Uani 1 1 d . . .
C15 C 0.6738(2) 1.01290(18) 0.86505(12) 0.0199(4) Uani 1 1 d . . .
C16 C 0.6189(3) 1.17559(19) 0.87653(16) 0.0287(6) Uani 1 1 d . . .
H16A H 0.6474 1.1739 0.9283 0.043 Uiso 1 1 calc R . .
H16B H 0.5412 1.2081 0.8735 0.043 Uiso 1 1 calc R . .
H16C H 0.6820 1.2036 0.8456 0.043 Uiso 1 1 calc R . .
C17 C 0.4203(3) 1.11582(17) 0.75446(13) 0.0234(5) Uani 1 1 d . . .
H17A H 0.4552 1.1288 0.7053 0.035 Uiso 1 1 calc R . .
H17B H 0.4086 1.1695 0.7823 0.035 Uiso 1 1 calc R . .
H17C H 0.3403 1.0868 0.7485 0.035 Uiso 1 1 calc R . .
C18 C 0.4652(3) 0.92263(19) 0.71811(14) 0.0277(6) Uani 1 1 d . . .
H18A H 0.3749 0.9294 0.7210 0.042 Uiso 1 1 calc R . .
H18B H 0.4865 0.8614 0.7208 0.042 Uiso 1 1 calc R . .
H18C H 0.4952 0.9465 0.6709 0.042 Uiso 1 1 calc R . .
C19 C 0.6844(3) 0.85263(19) 0.82364(17) 0.0307(6) Uani 1 1 d . . .
H19A H 0.7555 0.8526 0.7896 0.046 Uiso 1 1 calc R . .
H19B H 0.6224 0.8111 0.8062 0.046 Uiso 1 1 calc R . .
H19C H 0.7122 0.8365 0.8737 0.046 Uiso 1 1 calc R . .
C20 C 0.7943(2) 1.0195(2) 0.90682(16) 0.0315(6) Uani 1 1 d . . .
H20A H 0.8221 0.9617 0.9211 0.047 Uiso 1 1 calc R . .
H20B H 0.7823 1.0545 0.9516 0.047 Uiso 1 1 calc R . .
H20C H 0.8570 1.0464 0.8749 0.047 Uiso 1 1 calc R . .
C21 C 0.55935(18) 1.01284(14) 1.06881(11) 0.0163(4) Uani 1 1 d . . .
C22 C 0.6993(2) 0.89585(18) 1.04766(14) 0.0216(5) Uani 1 1 d . . .
C23 C 0.7861(2) 0.9427(2) 1.10101(15) 0.0238(5) Uani 1 1 d . . .
C24 C 0.7116(2) 0.9774(2) 1.16546(14) 0.0271(5) Uani 1 1 d . . .
C25 C 0.5453(2) 1.08342(18) 1.19124(13) 0.0230(5) Uani 1 1 d . . .
C26 C 0.4134(2) 1.10388(19) 1.16757(14) 0.0230(5) Uani 1 1 d . . .
C27 C 0.4130(2) 1.12844(17) 1.08529(14) 0.0196(5) Uani 1 1 d . . .
C28 C 0.2758(2) 1.26027(17) 0.91604(16) 0.0255(5) Uani 1 1 d . . .
H28A H 0.3242 1.2623 0.9622 0.038 Uiso 1 1 calc R . .
H28B H 0.2119 1.3051 0.9172 0.038 Uiso 1 1 calc R . .
H28C H 0.3308 1.2699 0.8734 0.038 Uiso 1 1 calc R . .
C29 C 0.0805(2) 1.14580(18) 0.98278(15) 0.0241(5) Uani 1 1 d . . .
H29A H 0.0298 1.0940 0.9758 0.036 Uiso 1 1 calc R . .
H29B H 0.0273 1.1969 0.9807 0.036 Uiso 1 1 calc R . .
H29C H 0.1219 1.1432 1.0313 0.036 Uiso 1 1 calc R . .
C30 C 0.1094(3) 1.15181(19) 0.81759(15) 0.0254(5) Uani 1 1 d . . .
H30A H 0.1621 1.1729 0.7770 0.038 Uiso 1 1 calc R . .
H30B H 0.0368 1.1894 0.8227 0.038 Uiso 1 1 calc R . .
H30C H 0.0820 1.0930 0.8064 0.038 Uiso 1 1 calc R . .
H22A H 0.741(3) 0.871(2) 1.0064(19) 0.025(8) Uiso 1 1 d . . .
H22B H 0.659(3) 0.8480(19) 1.0687(18) 0.016(7) Uiso 1 1 d . . .
H23A H 0.840(4) 0.904(3) 1.114(2) 0.042(10) Uiso 1 1 d . . .
H23B H 0.823(3) 0.992(2) 1.0785(18) 0.026(8) Uiso 1 1 d . . .
H24A H 0.682(4) 0.925(2) 1.195(2) 0.039(10) Uiso 1 1 d . . .
H24B H 0.756(3) 1.020(3) 1.1935(19) 0.033(9) Uiso 1 1 d . . .
H25A H 0.597(3) 1.139(2) 1.1938(18) 0.026(9) Uiso 1 1 d . . .
H25B H 0.548(3) 1.058(2) 1.2399(18) 0.028(8) Uiso 1 1 d . . .
H26A H 0.382(3) 1.146(2) 1.1984(19) 0.024(8) Uiso 1 1 d . . .
H26B H 0.363(3) 1.058(2) 1.1744(16) 0.014(7) Uiso 1 1 d . . .
H27A H 0.456(3) 1.1813(19) 1.0768(16) 0.013(7) Uiso 1 1 d . . .
H27B H 0.331(3) 1.1402(18) 1.0682(16) 0.014(6) Uiso 1 1 d . . .

loop_
_atom_site_aniso_label
_atom_site_aniso_U_11
_atom_site_aniso_U_22
_atom_site_aniso_U_33
_atom_site_aniso_U_23
_atom_site_aniso_U_13
_atom_site_aniso_U_12
U1 0.01081(3) 0.01360(3) 0.01046(3) 0.00064(3) 0.00017(3) 0.00003(3)
Si1 0.0153(3) 0.0182(3) 0.0193(3) 0.0008(2) -0.0015(2) 0.0031(2)
N1 0.0175(9) 0.0173(9) 0.0146(8) -0.0031(7) -0.0015(7) 0.0008(7)
N2 0.0136(8) 0.0214(9) 0.0158(9) -0.0010(8) -0.0027(7) 0.0020(7)
N3 0.0181(8) 0.0266(10) 0.0142(8) -0.0025(8) -0.0021(7) -0.0001(8)
N4 0.0149(8) 0.0173(8) 0.0168(9) 0.0010(6) 0.0016(7) -0.0022(7)
C1 0.0180(10) 0.0176(10) 0.0162(10) -0.0002(8) 0.0030(8) -0.0029(9)
C2 0.0147(9) 0.0158(9) 0.0154(10) 0.0014(8) -0.0008(8) -0.0019(7)
C3 0.0173(10) 0.0167(10) 0.0151(9) -0.0001(8) -0.0002(8) -0.0021(9)
C4 0.0188(10) 0.0155(10) 0.0164(10) 0.0021(8) -0.0007(8) -0.0002(8)
C5 0.0194(10) 0.0182(10) 0.0152(10) 0.0020(8) -0.0007(8) -0.0046(9)
C6 0.0230(11) 0.0230(10) 0.0230(12) -0.0022(9) 0.0079(9) -0.0033(10)
C7 0.0160(10) 0.0233(11) 0.0243(12) -0.0007(10) -0.0064(9) -0.0004(9)
C8 0.0269(12) 0.0190(10) 0.0168(10) -0.0024(8) -0.0002(9) -0.0021(10)
C9 0.0234(12) 0.0181(11) 0.0245(12) 0.0010(9) -0.0038(10) 0.0041(9)
C10 0.0324(13) 0.0245(12) 0.0152(11) 0.0044(9) -0.0016(9) -0.0064(10)
C11 0.0177(10) 0.0219(11) 0.0159(10) 0.0002(9) 0.0017(8) -0.0047(9)
C12 0.0157(10) 0.0206(10) 0.0150(10) 0.0016(9) 0.0034(8) -0.0012(9)
C13 0.0183(9) 0.0217(12) 0.0139(9) 0.0006(8) 0.0028(8) -0.0037(8)
C14 0.0183(10) 0.0227(11) 0.0184(11) 0.0012(10) 0.0059(8) 0.0019(10)
C15 0.0146(9) 0.0306(11) 0.0144(9) 0.0053(9) 0.0015(8) -0.0025(10)
C16 0.0340(14) 0.0253(13) 0.0269(13) -0.0022(11) -0.0007(11) -0.0107(11)
C17 0.0265(13) 0.0272(12) 0.0164(10) 0.0064(9) -0.0005(9) 0.0011(11)
C18 0.0378(15) 0.0311(13) 0.0142(10) -0.0024(10) 0.0013(10) -0.0114(11)
C19 0.0301(14) 0.0280(13) 0.0340(14) 0.0049(11) 0.0125(12) 0.0113(12)
C20 0.0127(10) 0.0513(16) 0.0305(12) 0.0077(13) -0.0028(9) -0.0067(12)
C21 0.0144(9) 0.0197(9) 0.0147(9) 0.0038(9) 0.0006(10) -0.0057(10)
C22 0.0184(11) 0.0260(12) 0.0204(11) -0.0012(9) -0.0036(9) 0.0054(10)
C23 0.0168(11) 0.0321(13) 0.0227(11) -0.0017(11) -0.0062(9) 0.0060(10)
C24 0.0241(12) 0.0367(14) 0.0206(11) -0.0020(11) -0.0089(9) 0.0058(12)
C25 0.0224(12) 0.0314(12) 0.0153(10) -0.0050(9) -0.0012(9) 0.0006(10)
C26 0.0232(13) 0.0279(13) 0.0179(11) -0.0047(9) 0.0018(9) 0.0032(10)
C27 0.0200(12) 0.0216(11) 0.0174(11) -0.0037(8) -0.0010(8) 0.0020(9)
C28 0.0241(12) 0.0208(11) 0.0314(14) 0.0007(10) -0.0018(10) 0.0016(9)
C29 0.0192(12) 0.0268(12) 0.0262(12) 0.0002(10) 0.0023(9) 0.0065(10)
C30 0.0219(12) 0.0281(13) 0.0260(13) 0.0009(10) -0.0063(10) 0.0048(10)

loop_
_atom_type_symbol
_atom_type_description
_atom_type_scat_dispersion_real
_atom_type_scat_dispersion_imag
_atom_type_scat_source
C C 0.0033 0.0016 'International Tables Vol C Tables 4.2.6.8 and 6.1.1.4'
H H 0.0000 0.0000 'International Tables Vol C Tables 4.2.6.8 and 6.1.1.4'
N N 0.0061 0.0033 'International Tables Vol C Tables 4.2.6.8 and 6.1.1.4'
Si Si 0.0817 0.0704 'International Tables Vol C Tables 4.2.6.8 and 6.1.1.4'
U U -9.6767 9.6646 'International Tables Vol C Tables 4.2.6.8 and 6.1.1.4'

loop_
_geom_angle_atom_site_label_1
_geom_angle_atom_site_label_2
_geom_angle_atom_site_label_3
_geom_angle
_geom_angle_site_symmetry_1
_geom_angle_site_symmetry_3
_geom_angle_publ_flag
Cnt1 U1 N1 106.9 . . ?
Cnt1 U1 N2 95.2 . . ?
Cnt1 U1 C21 100.8 . . ?
Cnt1 U1 N4 101.7 . . ?
Cnt2 U1 N1 117.5 . . ?
Cnt2 U1 N2 95.2 . . ?
Cnt2 U1 C21 109.6 . . ?
Cnt2 U1 N4 101.6 . . ?
Cnt1 U1 Cnt2 132.0 . . ?
N4 U1 N1 82.24(7) . . ?
N4 U1 N2 137.49(7) . . ?
N1 U1 N2 55.47(7) . . ?
N4 U1 C2 78.31(7) . . ?
N1 U1 C2 115.00(7) . . ?
N2 U1 C2 120.74(7) . . ?
N4 U1 C1 82.93(8) . . ?
N1 U1 C1 86.60(7) . . ?
N2 U1 C1 97.25(7) . . ?
C2 U1 C1 30.06(7) . . ?
N4 U1 C11 87.90(8) . . ?
N1 U1 C11 94.06(7) . . ?
N2 U1 C11 90.79(7) . . ?
C2 U1 C11 145.31(7) . . ?
C1 U1 C11 170.63(7) . . ?
N4 U1 C12 76.38(7) . . ?
N1 U1 C12 118.82(7) . . ?
N2 U1 C12 117.98(7) . . ?
C2 U1 C12 115.45(7) . . ?
C1 U1 C12 143.92(7) . . ?
C11 U1 C12 29.86(7) . . ?
N4 U1 C3 104.53(7) . . ?
N1 U1 C3 132.24(7) . . ?
N2 U1 C3 107.18(7) . . ?
C2 U1 C3 29.71(7) . . ?
C1 U1 C3 48.88(7) . . ?
C11 U1 C3 132.82(7) . . ?
C12 U1 C3 108.58(7) . . ?
N4 U1 C13 98.10(7) . . ?
N1 U1 C13 142.51(7) . . ?
N2 U1 C13 112.48(7) . . ?
C2 U1 C13 101.58(7) . . ?
C1 U1 C13 130.81(7) . . ?
C11 U1 C13 48.69(7) . . ?
C12 U1 C13 29.35(7) . . ?
C3 U1 C13 84.27(7) . . ?
N4 U1 C5 111.77(7) . . ?
N1 U1 C5 85.02(7) . . ?
N2 U1 C5 72.14(7) . . ?
C2 U1 C5 48.79(7) . . ?
C1 U1 C5 29.45(7) . . ?
C11 U1 C5 159.92(7) . . ?
C12 U1 C5 156.03(7) . . ?
C3 U1 C5 48.12(7) . . ?
C13 U1 C5 127.86(7) . . ?
N4 U1 C15 117.21(8) . . ?
N1 U1 C15 98.58(7) . . ?
N2 U1 C15 70.42(6) . . ?
C2 U1 C15 145.11(7) . . ?
C1 U1 C15 159.64(8) . . ?
C11 U1 C15 29.33(7) . . ?
C12 U1 C15 48.28(7) . . ?
C3 U1 C15 117.89(8) . . ?
C13 U1 C15 47.84(7) . . ?
C5 U1 C15 130.95(7) . . ?
N4 U1 C14 124.35(7) . . ?
N1 U1 C14 125.58(7) . . ?
N2 U1 C14 83.41(7) . . ?
C2 U1 C14 116.46(7) . . ?
C1 U1 C14 137.30(7) . . ?
C11 U1 C14 48.32(7) . . ?
C12 U1 C14 48.30(7) . . ?
C3 U1 C14 89.91(7) . . ?
C13 U1 C14 29.22(7) . . ?
C5 U1 C14 117.21(7) . . ?
C15 U1 C14 28.68(8) . . ?
N4 U1 C4 126.55(7) . . ?
N1 U1 C4 110.83(7) . . ?
N2 U1 C4 78.27(7) . . ?
C2 U1 C4 48.75(7) . . ?
C1 U1 C4 48.55(7) . . ?
C11 U1 C4 138.73(7) . . ?
C12 U1 C4 128.01(7) . . ?
C3 U1 C4 29.20(6) . . ?
C13 U1 C4 99.04(7) . . ?
C5 U1 C4 28.98(7) . . ?
C15 U1 C4 111.73(7) . . ?
C14 U1 C4 90.65(7) . . ?
N4 U1 C21 110.10(7) . . ?
N1 U1 C21 27.87(6) . . ?
N2 U1 C21 27.69(6) . . ?
C2 U1 C21 120.23(6) . . ?
C1 U1 C21 90.58(6) . . ?
C11 U1 C21 94.36(6) . . ?
C12 U1 C21 124.13(6) . . ?
C3 U1 C21 121.66(6) . . ?
C13 U1 C21 132.88(6) . . ?
C5 U1 C21 75.56(6) . . ?
C15 U1 C21 85.32(6) . . ?
C14 U1 C21 106.25(7) . . ?
C4 U1 C21 93.58(6) . . ?
N4 Si1 C29 112.68(11) . . ?
N4 Si1 C28 111.08(11) . . ?
C29 Si1 C28 106.51(13) . . ?
N4 Si1 C30 113.43(11) . . ?
C29 Si1 C30 105.17(12) . . ?
C28 Si1 C30 107.50(13) . . ?
C21 N1 C27 118.42(19) . . ?
C21 N1 U1 98.04(14) . . ?
C27 N1 U1 143.28(15) . . ?
C21 N2 C22 117.74(19) . . ?
C21 N2 U1 93.34(13) . . ?
C22 N2 U1 147.99(16) . . ?
C21 N3 C24 121.3(2) . . ?
C21 N3 C25 121.8(2) . . ?
C24 N3 C25 116.9(2) . . ?
Si1 N4 U1 173.64(12) . . ?
C5 C1 C2 107.9(2) . . ?
C5 C1 C6 124.2(2) . . ?
C2 C1 C6 127.7(2) . . ?
C5 C1 U1 77.93(13) . . ?
C2 C1 U1 74.64(13) . . ?
C6 C1 U1 117.23(16) . . ?
C3 C2 C1 107.7(2) . . ?
C3 C2 C7 124.6(2) . . ?
C1 C2 C7 127.1(2) . . ?
C3 C2 U1 77.70(13) . . ?
C1 C2 U1 75.30(13) . . ?
C7 C2 U1 119.80(15) . . ?
C2 C3 C4 108.3(2) . . ?
C2 C3 C8 124.0(2) . . ?
C4 C3 C8 126.5(2) . . ?
C2 C3 U1 72.59(12) . . ?
C4 C3 U1 77.12(13) . . ?
C8 C3 U1 126.01(15) . . ?
C5 C4 C3 107.4(2) . . ?
C5 C4 C9 125.8(2) . . ?
C3 C4 C9 126.3(2) . . ?
C5 C4 U1 74.19(13) . . ?
C3 C4 U1 73.68(13) . . ?
C9 C4 U1 124.06(16) . . ?
C1 C5 C4 108.7(2) . . ?
C1 C5 C10 124.3(2) . . ?
C4 C5 C10 126.3(2) . . ?
C1 C5 U1 72.62(13) . . ?
C4 C5 U1 76.82(13) . . ?
C10 C5 U1 123.66(16) . . ?
C15 C11 C12 107.6(2) . . ?
C15 C11 C16 125.7(2) . . ?
C12 C11 C16 126.3(2) . . ?
C15 C11 U1 78.40(14) . . ?
C12 C11 U1 75.72(13) . . ?
C16 C11 U1 117.55(17) . . ?
C13 C12 C11 108.0(2) . . ?
C13 C12 C17 125.2(2) . . ?
C11 C12 C17 126.4(2) . . ?
C13 C12 U1 77.05(13) . . ?
C11 C12 U1 74.42(13) . . ?
C17 C12 U1 121.13(15) . . ?
C12 C13 C14 107.8(2) . . ?
C12 C13 C18 123.5(2) . . ?
C14 C13 C18 127.1(2) . . ?
C12 C13 U1 73.60(13) . . ?
C14 C13 U1 76.27(13) . . ?
C18 C13 U1 127.41(16) . . ?
C15 C14 C13 108.0(2) . . ?
C15 C14 C19 126.2(2) . . ?
C13 C14 C19 125.5(3) . . ?
C15 C14 U1 75.46(13) . . ?
C13 C14 U1 74.51(13) . . ?
C19 C14 U1 120.90(17) . . ?
C14 C15 C11 108.5(2) . . ?
C14 C15 C20 127.6(3) . . ?
C11 C15 C20 123.1(3) . . ?
C14 C15 U1 75.87(13) . . ?
C11 C15 U1 72.27(13) . . ?
C20 C15 U1 125.71(15) . . ?
N2 C21 N1 112.82(19) . . ?
N2 C21 N3 124.2(2) . . ?
N1 C21 N3 123.0(2) . . ?
N2 C21 U1 58.97(11) . . ?
N1 C21 U1 54.10(11) . . ?
N3 C21 U1 173.36(15) . . ?
N2 C22 C23 110.9(2) . . ?
C24 C23 C22 109.0(2) . . ?
N3 C24 C23 110.7(2) . . ?
N3 C25 C26 111.1(2) . . ?
C25 C26 C27 109.0(2) . . ?
N1 C27 C26 110.7(2) . . ?

loop_
_geom_bond_atom_site_label_1
_geom_bond_atom_site_label_2
_geom_bond_distance
_geom_bond_site_symmetry_2
_geom_bond_publ_flag
U1 Cnt1 2.518 . ?
U1 Cnt2 2.531 . ?
U1 N4 1.969(2) . ?
U1 N1 2.3430(19) . ?
U1 N2 2.4586(19) . ?
U1 C2 2.741(2) . ?
U1 C1 2.749(2) . ?
U1 C11 2.755(2) . ?
U1 C12 2.772(2) . ?
U1 C3 2.807(2) . ?
U1 C13 2.816(2) . ?
U1 C5 2.817(2) . ?
U1 C15 2.833(2) . ?
U1 C14 2.839(2) . ?
U1 C4 2.851(2) . ?
U1 C21 2.864(2) . ?
Si1 N4 1.733(2) . ?
Si1 C29 1.875(3) . ?
Si1 C28 1.875(3) . ?
Si1 C30 1.882(3) . ?
N1 C21 1.352(3) . ?
N1 C27 1.451(3) . ?
N2 C21 1.333(3) . ?
N2 C22 1.460(3) . ?
N3 C21 1.361(3) . ?
N3 C24 1.452(3) . ?
N3 C25 1.456(3) . ?
C1 C5 1.416(3) . ?
C1 C2 1.424(3) . ?
C1 C6 1.502(3) . ?
C2 C3 1.424(3) . ?
C2 C7 1.500(3) . ?
C3 C4 1.427(3) . ?
C3 C8 1.498(3) . ?
C4 C5 1.419(3) . ?
C4 C9 1.492(3) . ?
C5 C10 1.506(3) . ?
C11 C15 1.417(4) . ?
C11 C12 1.424(3) . ?
C11 C16 1.508(4) . ?
C12 C13 1.416(3) . ?
C12 C17 1.493(3) . ?
C13 C14 1.427(3) . ?
C13 C18 1.505(3) . ?
C14 C15 1.405(4) . ?
C14 C19 1.511(4) . ?
C15 C20 1.504(3) . ?
C22 C23 1.524(4) . ?
C23 C24 1.509(4) . ?
C25 C26 1.517(4) . ?
C26 C27 1.526(4) . ?

loop_
_geom_torsion_atom_site_label_1
_geom_torsion_atom_site_label_2
_geom_torsion_atom_site_label_3
_geom_torsion_atom_site_label_4
_geom_torsion
_geom_torsion_site_symmetry_1
_geom_torsion_site_symmetry_2
_geom_torsion_site_symmetry_3
_geom_torsion_site_symmetry_4
_geom_torsion_publ_flag
N4 U1 N1 C21 -178.97(14) . . . . ?
N2 U1 N1 C21 -3.49(12) . . . . ?
C2 U1 N1 C21 107.84(13) . . . . ?
C1 U1 N1 C21 97.71(13) . . . . ?
C11 U1 N1 C21 -91.65(14) . . . . ?
C12 U1 N1 C21 -109.23(13) . . . . ?
C3 U1 N1 C21 78.42(15) . . . . ?
C13 U1 N1 C21 -85.77(17) . . . . ?
C5 U1 N1 C21 68.23(13) . . . . ?
C15 U1 N1 C21 -62.48(14) . . . . ?
C14 U1 N1 C21 -51.91(16) . . . . ?
C4 U1 N1 C21 54.78(14) . . . . ?
N4 U1 N1 C27 7.6(3) . . . . ?
N2 U1 N1 C27 -176.9(3) . . . . ?
C2 U1 N1 C27 -65.6(3) . . . . ?
C1 U1 N1 C27 -75.7(3) . . . . ?
C11 U1 N1 C27 94.9(3) . . . . ?
C12 U1 N1 C27 77.3(3) . . . . ?
C3 U1 N1 C27 -95.0(3) . . . . ?
C13 U1 N1 C27 100.8(3) . . . . ?
C5 U1 N1 C27 -105.2(3) . . . . ?
C15 U1 N1 C27 124.1(3) . . . . ?
C14 U1 N1 C27 134.7(3) . . . . ?
C4 U1 N1 C27 -118.6(3) . . . . ?
C21 U1 N1 C27 -173.4(4) . . . . ?
N4 U1 N2 C21 10.14(19) . . . . ?
N1 U1 N2 C21 3.51(12) . . . . ?
C2 U1 N2 C21 -97.31(14) . . . . ?
C1 U1 N2 C21 -77.28(14) . . . . ?
C11 U1 N2 C21 97.90(14) . . . . ?
C12 U1 N2 C21 110.79(14) . . . . ?
C3 U1 N2 C21 -126.39(13) . . . . ?
C13 U1 N2 C21 142.76(13) . . . . ?
C5 U1 N2 C21 -92.87(14) . . . . ?
C15 U1 N2 C21 119.42(15) . . . . ?
C14 U1 N2 C21 145.75(14) . . . . ?
C4 U1 N2 C21 -122.21(14) . . . . ?
N4 U1 N2 C22 176.8(3) . . . . ?
N1 U1 N2 C22 170.1(3) . . . . ?
C2 U1 N2 C22 69.3(3) . . . . ?
C1 U1 N2 C22 89.3(3) . . . . ?
C11 U1 N2 C22 -95.5(3) . . . . ?
C12 U1 N2 C22 -82.6(3) . . . . ?
C3 U1 N2 C22 40.2(3) . . . . ?
C13 U1 N2 C22 -50.6(3) . . . . ?
C5 U1 N2 C22 73.7(3) . . . . ?
C15 U1 N2 C22 -74.0(3) . . . . ?
C14 U1 N2 C22 -47.6(3) . . . . ?
C4 U1 N2 C22 44.4(3) . . . . ?
C21 U1 N2 C22 166.6(4) . . . . ?
C29 Si1 N4 U1 -64.5(11) . . . . ?
C28 Si1 N4 U1 54.9(11) . . . . ?
C30 Si1 N4 U1 176.1(11) . . . . ?
N1 U1 N4 Si1 1.7(11) . . . . ?
N2 U1 N4 Si1 -3.8(11) . . . . ?
C2 U1 N4 Si1 119.3(11) . . . . ?
C1 U1 N4 Si1 89.2(11) . . . . ?
C11 U1 N4 Si1 -92.7(11) . . . . ?
C12 U1 N4 Si1 -120.6(11) . . . . ?
C3 U1 N4 Si1 133.4(11) . . . . ?
C13 U1 N4 Si1 -140.5(11) . . . . ?
C5 U1 N4 Si1 83.1(11) . . . . ?
C15 U1 N4 Si1 -94.0(11) . . . . ?
C14 U1 N4 Si1 -126.5(11) . . . . ?
C4 U1 N4 Si1 111.9(11) . . . . ?
C21 U1 N4 Si1 1.2(11) . . . . ?
N4 U1 C1 C5 -168.50(15) . . . . ?
N1 U1 C1 C5 -85.90(14) . . . . ?
N2 U1 C1 C5 -31.35(15) . . . . ?
C2 U1 C1 C5 112.6(2) . . . . ?
C11 U1 C1 C5 179.7(4) . . . . ?
C12 U1 C1 C5 136.49(15) . . . . ?
C3 U1 C1 C5 75.16(15) . . . . ?
C13 U1 C1 C5 96.90(15) . . . . ?
C15 U1 C1 C5 19.7(3) . . . . ?
C14 U1 C1 C5 56.76(18) . . . . ?
C4 U1 C1 C5 35.96(13) . . . . ?
C21 U1 C1 C5 -58.31(14) . . . . ?
N4 U1 C1 C2 78.86(14) . . . . ?
N1 U1 C1 C2 161.45(14) . . . . ?
N2 U1 C1 C2 -144.00(13) . . . . ?
C11 U1 C1 C2 67.1(5) . . . . ?
C12 U1 C1 C2 23.8(2) . . . . ?
C3 U1 C1 C2 -37.49(13) . . . . ?
C13 U1 C1 C2 -15.75(17) . . . . ?
C5 U1 C1 C2 -112.6(2) . . . . ?
C15 U1 C1 C2 -92.9(2) . . . . ?
C14 U1 C1 C2 -55.89(18) . . . . ?
C4 U1 C1 C2 -76.69(14) . . . . ?
C21 U1 C1 C2 -170.96(13) . . . . ?
N4 U1 C1 C6 -46.00(18) . . . . ?
N1 U1 C1 C6 36.59(18) . . . . ?
N2 U1 C1 C6 91.14(18) . . . . ?
C2 U1 C1 C6 -124.9(2) . . . . ?
C11 U1 C1 C6 -57.8(5) . . . . ?
C12 U1 C1 C6 -101.0(2) . . . . ?
C3 U1 C1 C6 -162.3(2) . . . . ?
C13 U1 C1 C6 -140.61(16) . . . . ?
C5 U1 C1 C6 122.5(2) . . . . ?
C15 U1 C1 C6 142.2(2) . . . . ?
C14 U1 C1 C6 179.26(16) . . . . ?
C4 U1 C1 C6 158.5(2) . . . . ?
C21 U1 C1 C6 64.19(18) . . . . ?
C5 C1 C2 C3 0.1(3) . . . . ?
C6 C1 C2 C3 -175.6(2) . . . . ?
U1 C1 C2 C3 71.64(15) . . . . ?
C5 C1 C2 C7 172.0(2) . . . . ?
C6 C1 C2 C7 -3.7(4) . . . . ?
U1 C1 C2 C7 -116.5(2) . . . . ?
C5 C1 C2 U1 -71.54(16) . . . . ?
C6 C1 C2 U1 112.8(2) . . . . ?
N4 U1 C2 C3 151.60(14) . . . . ?
N1 U1 C2 C3 -132.80(13) . . . . ?
N2 U1 C2 C3 -69.57(15) . . . . ?
C1 U1 C2 C3 -112.3(2) . . . . ?
C11 U1 C2 C3 82.99(17) . . . . ?
C12 U1 C2 C3 83.00(14) . . . . ?
C13 U1 C2 C3 55.60(14) . . . . ?
C5 U1 C2 C3 -75.19(14) . . . . ?
C15 U1 C2 C3 30.3(2) . . . . ?
C14 U1 C2 C3 28.87(15) . . . . ?
C4 U1 C2 C3 -36.32(12) . . . . ?
C21 U1 C2 C3 -101.81(14) . . . . ?
N4 U1 C2 C1 -96.12(14) . . . . ?
N1 U1 C2 C1 -20.51(15) . . . . ?
N2 U1 C2 C1 42.72(16) . . . . ?
C11 U1 C2 C1 -164.72(14) . . . . ?
C12 U1 C2 C1 -164.72(13) . . . . ?
C3 U1 C2 C1 112.3(2) . . . . ?
C13 U1 C2 C1 167.89(13) . . . . ?
C5 U1 C2 C1 37.09(13) . . . . ?
C15 U1 C2 C1 142.59(14) . . . . ?
C14 U1 C2 C1 141.16(13) . . . . ?
C4 U1 C2 C1 75.97(14) . . . . ?
C21 U1 C2 C1 10.48(16) . . . . ?
N4 U1 C2 C7 28.54(18) . . . . ?
N1 U1 C2 C7 104.14(18) . . . . ?
N2 U1 C2 C7 167.37(17) . . . . ?
C1 U1 C2 C7 124.7(2) . . . . ?
C11 U1 C2 C7 -40.1(2) . . . . ?
C12 U1 C2 C7 -40.1(2) . . . . ?
C3 U1 C2 C7 -123.1(2) . . . . ?
C13 U1 C2 C7 -67.45(19) . . . . ?
C5 U1 C2 C7 161.7(2) . . . . ?
C15 U1 C2 C7 -92.8(2) . . . . ?
C14 U1 C2 C7 -94.19(19) . . . . ?
C4 U1 C2 C7 -159.4(2) . . . . ?
C21 U1 C2 C7 135.13(17) . . . . ?
C1 C2 C3 C4 -0.4(3) . . . . ?
C7 C2 C3 C4 -172.6(2) . . . . ?
U1 C2 C3 C4 69.54(16) . . . . ?
C1 C2 C3 C8 167.9(2) . . . . ?
C7 C2 C3 C8 -4.2(4) . . . . ?
U1 C2 C3 C8 -122.1(2) . . . . ?
C1 C2 C3 U1 -69.98(15) . . . . ?
C7 C2 C3 U1 117.9(2) . . . . ?
N4 U1 C3 C2 -28.76(15) . . . . ?
N1 U1 C3 C2 63.92(16) . . . . ?
N2 U1 C3 C2 122.54(14) . . . . ?
C1 U1 C3 C2 37.97(13) . . . . ?
C11 U1 C3 C2 -129.63(14) . . . . ?
C12 U1 C3 C2 -109.00(14) . . . . ?
C13 U1 C3 C2 -125.67(14) . . . . ?
C5 U1 C3 C2 77.63(15) . . . . ?
C15 U1 C3 C2 -160.95(13) . . . . ?
C14 U1 C3 C2 -154.39(14) . . . . ?
C4 U1 C3 C2 114.1(2) . . . . ?
C21 U1 C3 C2 96.47(14) . . . . ?
N4 U1 C3 C4 -142.88(14) . . . . ?
N1 U1 C3 C4 -50.19(17) . . . . ?
N2 U1 C3 C4 8.42(15) . . . . ?
C2 U1 C3 C4 -114.1(2) . . . . ?
C1 U1 C3 C4 -76.15(14) . . . . ?
C11 U1 C3 C4 116.26(14) . . . . ?
C12 U1 C3 C4 136.89(13) . . . . ?
C13 U1 C3 C4 120.22(14) . . . . ?
C5 U1 C3 C4 -36.49(13) . . . . ?
C15 U1 C3 C4 84.94(14) . . . . ?
C14 U1 C3 C4 91.50(14) . . . . ?
C21 U1 C3 C4 -17.65(16) . . . . ?
N4 U1 C3 C8 91.0(2) . . . . ?
N1 U1 C3 C8 -176.26(18) . . . . ?
N2 U1 C3 C8 -117.6(2) . . . . ?
C2 U1 C3 C8 119.8(3) . . . . ?
C1 U1 C3 C8 157.8(2) . . . . ?
C11 U1 C3 C8 -9.8(2) . . . . ?
C12 U1 C3 C8 10.8(2) . . . . ?
C13 U1 C3 C8 -5.9(2) . . . . ?
C5 U1 C3 C8 -162.6(2) . . . . ?
C15 U1 C3 C8 -41.1(2) . . . . ?
C14 U1 C3 C8 -34.6(2) . . . . ?
C4 U1 C3 C8 -126.1(3) . . . . ?
C21 U1 C3 C8 -143.72(19) . . . . ?
C2 C3 C4 C5 0.6(3) . . . . ?
C8 C3 C4 C5 -167.4(2) . . . . ?
U1 C3 C4 C5 67.11(16) . . . . ?
C2 C3 C4 C9 172.9(2) . . . . ?
C8 C3 C4 C9 4.9(4) . . . . ?
U1 C3 C4 C9 -120.6(2) . . . . ?
C2 C3 C4 U1 -66.50(15) . . . . ?
C8 C3 C4 U1 125.5(2) . . . . ?
N4 U1 C4 C5 -67.31(16) . . . . ?
N1 U1 C4 C5 28.55(15) . . . . ?
N2 U1 C4 C5 74.25(14) . . . . ?
C2 U1 C4 C5 -76.98(15) . . . . ?
C1 U1 C4 C5 -36.56(13) . . . . ?
C11 U1 C4 C5 151.82(13) . . . . ?
C12 U1 C4 C5 -169.27(13) . . . . ?
C3 U1 C4 C5 -114.0(2) . . . . ?
C13 U1 C4 C5 -174.50(14) . . . . ?
C15 U1 C4 C5 137.43(13) . . . . ?
C14 U1 C4 C5 157.38(14) . . . . ?
C21 U1 C4 C5 51.05(14) . . . . ?
N4 U1 C4 C3 46.65(16) . . . . ?
N1 U1 C4 C3 142.52(13) . . . . ?
N2 U1 C4 C3 -171.78(14) . . . . ?
C2 U1 C4 C3 36.99(13) . . . . ?
C1 U1 C4 C3 77.41(15) . . . . ?
C11 U1 C4 C3 -94.21(16) . . . . ?
C12 U1 C4 C3 -55.30(16) . . . . ?
C13 U1 C4 C3 -60.53(14) . . . . ?
C5 U1 C4 C3 114.0(2) . . . . ?
C15 U1 C4 C3 -108.60(14) . . . . ?
C14 U1 C4 C3 -88.65(14) . . . . ?
C21 U1 C4 C3 165.02(13) . . . . ?
N4 U1 C4 C9 169.84(17) . . . . ?
N1 U1 C4 C9 -94.29(19) . . . . ?
N2 U1 C4 C9 -48.60(19) . . . . ?
C2 U1 C4 C9 160.2(2) . . . . ?
C1 U1 C4 C9 -159.4(2) . . . . ?
C11 U1 C4 C9 29.0(2) . . . . ?
C12 U1 C4 C9 67.9(2) . . . . ?
C3 U1 C4 C9 123.2(3) . . . . ?
C13 U1 C4 C9 62.66(19) . . . . ?
C5 U1 C4 C9 -122.8(3) . . . . ?
C15 U1 C4 C9 14.6(2) . . . . ?
C14 U1 C4 C9 34.54(19) . . . . ?
C21 U1 C4 C9 -71.80(19) . . . . ?
C2 C1 C5 C4 0.3(3) . . . . ?
C6 C1 C5 C4 176.1(2) . . . . ?
U1 C1 C5 C4 -69.01(17) . . . . ?
C2 C1 C5 C10 -171.4(2) . . . . ?
C6 C1 C5 C10 4.4(4) . . . . ?
U1 C1 C5 C10 119.3(2) . . . . ?
C2 C1 C5 U1 69.28(16) . . . . ?
C6 C1 C5 U1 -114.9(2) . . . . ?
C3 C4 C5 C1 -0.5(3) . . . . ?
C9 C4 C5 C1 -172.9(2) . . . . ?
U1 C4 C5 C1 66.22(16) . . . . ?
C3 C4 C5 C10 170.9(2) . . . . ?
C9 C4 C5 C10 -1.4(4) . . . . ?
U1 C4 C5 C10 -122.3(2) . . . . ?
C3 C4 C5 U1 -66.76(16) . . . . ?
C9 C4 C5 U1 120.9(2) . . . . ?
N4 U1 C5 C1 12.31(16) . . . . ?
N1 U1 C5 C1 91.90(14) . . . . ?
N2 U1 C5 C1 147.16(15) . . . . ?
C2 U1 C5 C1 -37.92(13) . . . . ?
C11 U1 C5 C1 -179.88(19) . . . . ?
C12 U1 C5 C1 -93.6(2) . . . . ?
C3 U1 C5 C1 -77.97(15) . . . . ?
C13 U1 C5 C1 -107.86(15) . . . . ?
C15 U1 C5 C1 -171.05(13) . . . . ?
C14 U1 C5 C1 -140.37(14) . . . . ?
C4 U1 C5 C1 -114.7(2) . . . . ?
C21 U1 C5 C1 118.53(14) . . . . ?
N4 U1 C5 C4 127.05(14) . . . . ?
N1 U1 C5 C4 -153.36(14) . . . . ?
N2 U1 C5 C4 -98.09(14) . . . . ?
C2 U1 C5 C4 76.83(14) . . . . ?
C1 U1 C5 C4 114.7(2) . . . . ?
C11 U1 C5 C4 -65.1(3) . . . . ?
C12 U1 C5 C4 21.2(2) . . . . ?
C3 U1 C5 C4 36.78(13) . . . . ?
C13 U1 C5 C4 6.89(17) . . . . ?
C15 U1 C5 C4 -56.30(16) . . . . ?
C14 U1 C5 C4 -25.62(16) . . . . ?
C21 U1 C5 C4 -126.73(14) . . . . ?
N4 U1 C5 C10 -107.8(2) . . . . ?
N1 U1 C5 C10 -28.2(2) . . . . ?
N2 U1 C5 C10 27.0(2) . . . . ?
C2 U1 C5 C10 -158.0(2) . . . . ?
C1 U1 C5 C10 -120.1(3) . . . . ?
C11 U1 C5 C10 60.0(3) . . . . ?
C12 U1 C5 C10 146.3(2) . . . . ?
C3 U1 C5 C10 161.9(2) . . . . ?
C13 U1 C5 C10 132.0(2) . . . . ?
C15 U1 C5 C10 68.8(2) . . . . ?
C14 U1 C5 C10 99.5(2) . . . . ?
C4 U1 C5 C10 125.1(3) . . . . ?
C21 U1 C5 C10 -1.6(2) . . . . ?
N4 U1 C11 C15 -177.63(14) . . . . ?
N1 U1 C11 C15 100.31(14) . . . . ?
N2 U1 C11 C15 44.88(14) . . . . ?
C2 U1 C11 C15 -111.79(16) . . . . ?
C1 U1 C11 C15 -165.9(4) . . . . ?
C12 U1 C11 C15 -111.8(2) . . . . ?
C3 U1 C11 C15 -69.67(16) . . . . ?
C13 U1 C11 C15 -74.92(15) . . . . ?
C5 U1 C11 C15 13.7(3) . . . . ?
C14 U1 C11 C15 -35.56(13) . . . . ?
C4 U1 C11 C15 -28.12(18) . . . . ?
C21 U1 C11 C15 72.37(14) . . . . ?
N4 U1 C11 C12 -65.82(15) . . . . ?
N1 U1 C11 C12 -147.89(15) . . . . ?
N2 U1 C11 C12 156.68(15) . . . . ?
C2 U1 C11 C12 0.0(2) . . . . ?
C1 U1 C11 C12 -54.1(5) . . . . ?
C3 U1 C11 C12 42.13(18) . . . . ?
C13 U1 C11 C12 36.88(14) . . . . ?
C5 U1 C11 C12 125.5(2) . . . . ?
C15 U1 C11 C12 111.8(2) . . . . ?
C14 U1 C11 C12 76.24(15) . . . . ?
C4 U1 C11 C12 83.69(17) . . . . ?
C21 U1 C11 C12 -175.83(15) . . . . ?
N4 U1 C11 C16 57.9(2) . . . . ?
N1 U1 C11 C16 -24.1(2) . . . . ?
N2 U1 C11 C16 -79.6(2) . . . . ?
C2 U1 C11 C16 123.77(19) . . . . ?
C1 U1 C11 C16 69.6(5) . . . . ?
C12 U1 C11 C16 123.8(3) . . . . ?
C3 U1 C11 C16 165.88(18) . . . . ?
C13 U1 C11 C16 160.6(2) . . . . ?
C5 U1 C11 C16 -110.8(3) . . . . ?
C15 U1 C11 C16 -124.4(3) . . . . ?
C14 U1 C11 C16 -160.0(2) . . . . ?
C4 U1 C11 C16 -152.56(18) . . . . ?
C21 U1 C11 C16 -52.1(2) . . . . ?
C15 C11 C12 C13 2.2(3) . . . . ?
C16 C11 C12 C13 175.7(2) . . . . ?
U1 C11 C12 C13 -70.43(16) . . . . ?
C15 C11 C12 C17 -169.9(2) . . . . ?
C16 C11 C12 C17 3.5(4) . . . . ?
U1 C11 C12 C17 117.5(2) . . . . ?
C15 C11 C12 U1 72.62(16) . . . . ?
C16 C11 C12 U1 -113.9(2) . . . . ?
N4 U1 C12 C13 -136.61(15) . . . . ?
N1 U1 C12 C13 150.36(13) . . . . ?
N2 U1 C12 C13 86.49(15) . . . . ?
C2 U1 C12 C13 -66.88(16) . . . . ?
C1 U1 C12 C13 -79.83(19) . . . . ?
C11 U1 C12 C13 113.1(2) . . . . ?
C3 U1 C12 C13 -35.61(16) . . . . ?
C5 U1 C12 C13 -23.4(3) . . . . ?
C15 U1 C12 C13 75.57(16) . . . . ?
C14 U1 C12 C13 36.83(14) . . . . ?
C4 U1 C12 C13 -10.58(18) . . . . ?
C21 U1 C12 C13 118.14(14) . . . . ?
N4 U1 C12 C11 110.27(16) . . . . ?
N1 U1 C12 C11 37.24(17) . . . . ?
N2 U1 C12 C11 -26.63(17) . . . . ?
C2 U1 C12 C11 -179.99(14) . . . . ?
C1 U1 C12 C11 167.05(14) . . . . ?
C3 U1 C12 C11 -148.73(14) . . . . ?
C13 U1 C12 C11 -113.1(2) . . . . ?
C5 U1 C12 C11 -136.52(18) . . . . ?
C15 U1 C12 C11 -37.55(14) . . . . ?
C14 U1 C12 C11 -76.29(15) . . . . ?
C4 U1 C12 C11 -123.69(15) . . . . ?
C21 U1 C12 C11 5.03(17) . . . . ?
N4 U1 C12 C17 -13.13(19) . . . . ?
N1 U1 C12 C17 -86.2(2) . . . . ?
N2 U1 C12 C17 -150.03(18) . . . . ?
C2 U1 C12 C17 56.6(2) . . . . ?
C1 U1 C12 C17 43.7(3) . . . . ?
C11 U1 C12 C17 -123.4(3) . . . . ?
C3 U1 C12 C17 87.9(2) . . . . ?
C13 U1 C12 C17 123.5(3) . . . . ?
C5 U1 C12 C17 100.1(2) . . . . ?
C15 U1 C12 C17 -160.9(2) . . . . ?
C14 U1 C12 C17 160.3(2) . . . . ?
C4 U1 C12 C17 112.90(19) . . . . ?
C21 U1 C12 C17 -118.38(19) . . . . ?
C11 C12 C13 C14 -0.6(3) . . . . ?
C17 C12 C13 C14 171.6(2) . . . . ?
U1 C12 C13 C14 -69.26(16) . . . . ?
C11 C12 C13 C18 -167.0(2) . . . . ?
C17 C12 C13 C18 5.2(4) . . . . ?
U1 C12 C13 C18 124.4(2) . . . . ?
C11 C12 C13 U1 68.63(16) . . . . ?
C17 C12 C13 U1 -119.1(2) . . . . ?
N4 U1 C13 C12 42.40(15) . . . . ?
N1 U1 C13 C12 -45.39(19) . . . . ?
N2 U1 C13 C12 -107.45(15) . . . . ?
C2 U1 C13 C12 122.04(14) . . . . ?
C1 U1 C13 C12 130.02(14) . . . . ?
C11 U1 C13 C12 -37.56(14) . . . . ?
C3 U1 C13 C12 146.31(15) . . . . ?
C5 U1 C13 C12 168.20(13) . . . . ?
C15 U1 C13 C12 -77.22(16) . . . . ?
C14 U1 C13 C12 -113.5(2) . . . . ?
C4 U1 C13 C12 171.58(14) . . . . ?
C21 U1 C13 C12 -84.89(16) . . . . ?
N4 U1 C13 C14 155.94(15) . . . . ?
N1 U1 C13 C14 68.15(18) . . . . ?
N2 U1 C13 C14 6.09(17) . . . . ?
C2 U1 C13 C14 -124.42(15) . . . . ?
C1 U1 C13 C14 -116.44(15) . . . . ?
C11 U1 C13 C14 75.98(15) . . . . ?
C12 U1 C13 C14 113.5(2) . . . . ?
C3 U1 C13 C14 -100.15(15) . . . . ?
C5 U1 C13 C14 -78.25(16) . . . . ?
C15 U1 C13 C14 36.32(14) . . . . ?
C4 U1 C13 C14 -74.88(15) . . . . ?
C21 U1 C13 C14 28.65(18) . . . . ?
N4 U1 C13 C18 -77.5(2) . . . . ?
N1 U1 C13 C18 -165.30(19) . . . . ?
N2 U1 C13 C18 132.6(2) . . . . ?
C2 U1 C13 C18 2.1(2) . . . . ?
C1 U1 C13 C18 10.1(3) . . . . ?
C11 U1 C13 C18 -157.5(3) . . . . ?
C12 U1 C13 C18 -119.9(3) . . . . ?
C3 U1 C13 C18 26.4(2) . . . . ?
C5 U1 C13 C18 48.3(2) . . . . ?
C15 U1 C13 C18 162.9(3) . . . . ?
C14 U1 C13 C18 126.5(3) . . . . ?
C4 U1 C13 C18 51.7(2) . . . . ?
C21 U1 C13 C18 155.20(19) . . . . ?
C12 C13 C14 C15 -1.2(3) . . . . ?
C18 C13 C14 C15 164.5(2) . . . . ?
U1 C13 C14 C15 -68.65(16) . . . . ?
C12 C13 C14 C19 -175.4(2) . . . . ?
C18 C13 C14 C19 -9.6(4) . . . . ?
U1 C13 C14 C19 117.2(2) . . . . ?
C12 C13 C14 U1 67.45(16) . . . . ?
C18 C13 C14 U1 -126.8(2) . . . . ?
N4 U1 C14 C15 84.52(16) . . . . ?
N1 U1 C14 C15 -22.22(18) . . . . ?
N2 U1 C14 C15 -60.55(14) . . . . ?
C2 U1 C14 C15 178.30(13) . . . . ?
C1 U1 C14 C15 -154.11(14) . . . . ?
C11 U1 C14 C15 36.43(14) . . . . ?
C12 U1 C14 C15 76.79(15) . . . . ?
C3 U1 C14 C15 -167.86(15) . . . . ?
C13 U1 C14 C15 113.8(2) . . . . ?
C5 U1 C14 C15 -126.57(14) . . . . ?
C4 U1 C14 C15 -138.67(15) . . . . ?
C21 U1 C14 C15 -44.75(15) . . . . ?
N4 U1 C14 C13 -29.27(18) . . . . ?
N1 U1 C14 C13 -136.00(14) . . . . ?
N2 U1 C14 C13 -174.34(16) . . . . ?
C2 U1 C14 C13 64.51(16) . . . . ?
C1 U1 C14 C13 92.11(17) . . . . ?
C11 U1 C14 C13 -77.36(15) . . . . ?
C12 U1 C14 C13 -36.99(13) . . . . ?
C3 U1 C14 C13 78.36(15) . . . . ?
C5 U1 C14 C13 119.65(14) . . . . ?
C15 U1 C14 C13 -113.8(2) . . . . ?
C4 U1 C14 C13 107.55(15) . . . . ?
C21 U1 C14 C13 -158.53(14) . . . . ?
N4 U1 C14 C19 -151.7(2) . . . . ?
N1 U1 C14 C19 101.6(2) . . . . ?
N2 U1 C14 C19 63.2(2) . . . . ?
C2 U1 C14 C19 -57.9(2) . . . . ?
C1 U1 C14 C19 -30.3(3) . . . . ?
C11 U1 C14 C19 160.2(3) . . . . ?
C12 U1 C14 C19 -159.4(3) . . . . ?
C3 U1 C14 C19 -44.1(2) . . . . ?
C13 U1 C14 C19 -122.4(3) . . . . ?
C5 U1 C14 C19 -2.8(2) . . . . ?
C15 U1 C14 C19 123.8(3) . . . . ?
C4 U1 C14 C19 -14.9(2) . . . . ?
C21 U1 C14 C19 79.0(2) . . . . ?
C13 C14 C15 C11 2.6(3) . . . . ?
C19 C14 C15 C11 176.7(2) . . . . ?
U1 C14 C15 C11 -65.44(16) . . . . ?
C13 C14 C15 C20 -167.5(2) . . . . ?
C19 C14 C15 C20 6.6(4) . . . . ?
U1 C14 C15 C20 124.4(2) . . . . ?
C13 C14 C15 U1 68.01(16) . . . . ?
C19 C14 C15 U1 -117.9(2) . . . . ?
C12 C11 C15 C14 -3.0(3) . . . . ?
C16 C11 C15 C14 -176.5(2) . . . . ?
U1 C11 C15 C14 67.81(17) . . . . ?
C12 C11 C15 C20 167.7(2) . . . . ?
C16 C11 C15 C20 -5.8(4) . . . . ?
U1 C11 C15 C20 -121.5(2) . . . . ?
C12 C11 C15 U1 -70.77(16) . . . . ?
C16 C11 C15 U1 115.7(3) . . . . ?
N4 U1 C15 C14 -112.47(15) . . . . ?
N1 U1 C15 C14 161.88(15) . . . . ?
N2 U1 C15 C14 113.35(15) . . . . ?
C2 U1 C15 C14 -2.7(2) . . . . ?
C1 U1 C15 C14 58.3(2) . . . . ?
C11 U1 C15 C14 -115.1(2) . . . . ?
C12 U1 C15 C14 -76.88(15) . . . . ?
C3 U1 C15 C14 13.77(16) . . . . ?
C13 U1 C15 C14 -37.06(14) . . . . ?
C5 U1 C15 C14 71.03(16) . . . . ?
C4 U1 C15 C14 45.31(15) . . . . ?
C21 U1 C15 C14 137.31(15) . . . . ?
N4 U1 C15 C11 2.67(16) . . . . ?
N1 U1 C15 C11 -82.98(14) . . . . ?
N2 U1 C15 C11 -131.51(15) . . . . ?
C2 U1 C15 C11 112.47(17) . . . . ?
C1 U1 C15 C11 173.48(19) . . . . ?
C12 U1 C15 C11 38.26(13) . . . . ?
C3 U1 C15 C11 128.91(14) . . . . ?
C13 U1 C15 C11 78.08(15) . . . . ?
C5 U1 C15 C11 -173.83(13) . . . . ?
C14 U1 C15 C11 115.1(2) . . . . ?
C4 U1 C15 C11 160.45(13) . . . . ?
C21 U1 C15 C11 -107.55(14) . . . . ?
N4 U1 C15 C20 121.2(3) . . . . ?
N1 U1 C15 C20 35.5(3) . . . . ?
N2 U1 C15 C20 -13.0(2) . . . . ?
C2 U1 C15 C20 -129.0(2) . . . . ?
C1 U1 C15 C20 -68.0(4) . . . . ?
C11 U1 C15 C20 118.5(3) . . . . ?
C12 U1 C15 C20 156.8(3) . . . . ?
C3 U1 C15 C20 -112.6(3) . . . . ?
C13 U1 C15 C20 -163.4(3) . . . . ?
C5 U1 C15 C20 -55.3(3) . . . . ?
C14 U1 C15 C20 -126.4(3) . . . . ?
C4 U1 C15 C20 -81.1(3) . . . . ?
C21 U1 C15 C20 10.9(3) . . . . ?
C22 N2 C21 N1 -177.5(2) . . . . ?
U1 N2 C21 N1 -5.44(19) . . . . ?
C22 N2 C21 N3 1.0(3) . . . . ?
U1 N2 C21 N3 173.06(19) . . . . ?
C22 N2 C21 U1 -172.0(2) . . . . ?
C27 N1 C21 N2 -178.7(2) . . . . ?
U1 N1 C21 N2 5.8(2) . . . . ?
C27 N1 C21 N3 2.8(3) . . . . ?
U1 N1 C21 N3 -172.76(18) . . . . ?
C27 N1 C21 U1 175.5(2) . . . . ?
C24 N3 C21 N2 6.2(4) . . . . ?
C25 N3 C21 N2 -171.8(2) . . . . ?
C24 N3 C21 N1 -175.5(2) . . . . ?
C25 N3 C21 N1 6.5(3) . . . . ?
C24 N3 C21 U1 122.5(14) . . . . ?
C25 N3 C21 U1 -55.5(15) . . . . ?
N4 U1 C21 N2 -172.72(14) . . . . ?
N1 U1 C21 N2 -173.8(2) . . . . ?
C2 U1 C21 N2 99.37(14) . . . . ?
C1 U1 C21 N2 104.60(14) . . . . ?
C11 U1 C21 N2 -83.36(14) . . . . ?
C12 U1 C21 N2 -85.87(15) . . . . ?
C3 U1 C21 N2 64.63(15) . . . . ?
C13 U1 C21 N2 -49.73(17) . . . . ?
C5 U1 C21 N2 79.01(14) . . . . ?
C15 U1 C21 N2 -55.43(14) . . . . ?
C14 U1 C21 N2 -35.62(15) . . . . ?
C4 U1 C21 N2 56.11(14) . . . . ?
N4 U1 C21 N1 1.08(15) . . . . ?
N2 U1 C21 N1 173.8(2) . . . . ?
C2 U1 C21 N1 -86.82(14) . . . . ?
C1 U1 C21 N1 -81.59(14) . . . . ?
C11 U1 C21 N1 90.44(14) . . . . ?
C12 U1 C21 N1 87.94(14) . . . . ?
C3 U1 C21 N1 -121.57(14) . . . . ?
C13 U1 C21 N1 124.07(14) . . . . ?
C5 U1 C21 N1 -107.19(14) . . . . ?
C15 U1 C21 N1 118.38(14) . . . . ?
C14 U1 C21 N1 138.19(14) . . . . ?
C4 U1 C21 N1 -130.09(14) . . . . ?
N4 U1 C21 N3 67.2(15) . . . . ?
N1 U1 C21 N3 66.1(14) . . . . ?
N2 U1 C21 N3 -120.1(15) . . . . ?
C2 U1 C21 N3 -20.7(15) . . . . ?
C1 U1 C21 N3 -15.5(15) . . . . ?
C11 U1 C21 N3 156.5(15) . . . . ?
C12 U1 C21 N3 154.0(14) . . . . ?
C3 U1 C21 N3 -55.5(15) . . . . ?
C13 U1 C21 N3 -169.8(14) . . . . ?
C5 U1 C21 N3 -41.1(14) . . . . ?
C15 U1 C21 N3 -175.5(15) . . . . ?
C14 U1 C21 N3 -155.7(14) . . . . ?
C4 U1 C21 N3 -64.0(15) . . . . ?
C21 N2 C22 C23 -33.2(3) . . . . ?
U1 N2 C22 C23 161.9(2) . . . . ?
N2 C22 C23 C24 57.3(3) . . . . ?
C21 N3 C24 C23 20.1(4) . . . . ?
C25 N3 C24 C23 -161.8(2) . . . . ?
C22 C23 C24 N3 -50.0(3) . . . . ?
C21 N3 C25 C26 18.1(3) . . . . ?
C24 N3 C25 C26 -160.0(2) . . . . ?
N3 C25 C26 C27 -48.4(3) . . . . ?
C21 N1 C27 C26 -35.2(3) . . . . ?
U1 N1 C27 C26 137.4(2) . . . . ?
C25 C26 C27 N1 57.5(3) . . . . ?
